data_4345708
loop_
_publ_author_name
'Ryu, Ji Yeon'
'Wi, Eun Hye'
'Pait, Moumita'
'Lee, Sunwoo'
'Stang, Peter J.'
'Lee, Junseong'

_publ_section_title
;
 Unique Ruthenium Bimetallic Supramolecular Cages From C4-Symmetric
 Tetrapyridyl Metalloligands.
;
_journal_issue 9
_journal_name_full 'Inorganic chemistry'
_journal_page_first 5471
_journal_page_last 5477
_journal_paper_doi 10.1021/acs.inorgchem.7b00556
_journal_volume 56
_journal_year 2017
_chemical_formula_sum 'C212 H58 Cl18 Co2 F8 N8 O28 Ru8 S3'
_chemical_formula_weight 4977.36
_space_group_crystal_system monoclinic
_space_group_IT_number 14
_space_group_name_Hall '-P 2yn'
_space_group_name_H-M_alt 'P 1 21/n 1'
_symmetry_space_group_name_Hall '-P 2yn'
_symmetry_space_group_name_H-M 'P 1 21/n 1'
_atom_sites_solution_hydrogens geom
_audit_creation_method SHELXL-2014/7
_cell_angle_alpha 90
_cell_angle_beta 109.807(4)
_cell_angle_gamma 90
_cell_formula_units_Z 2
_cell_length_a 18.0715(16)
_cell_length_b 29.974(3)
_cell_length_c 22.6967(18)
_cell_measurement_reflns_used 6227
_cell_measurement_temperature 100(2)
_cell_measurement_theta_max 25.16
_cell_measurement_theta_min 2.25
_cell_volume 11566.9(18)
_computing_structure_refinement 'SHELXL-2014/7 (Sheldrick, 2014)'
_diffrn_ambient_temperature 100(2)
_diffrn_measured_fraction_theta_full 0.991
_diffrn_measured_fraction_theta_max 0.991
_diffrn_measurement_device_type 'Bruker APEX-II CCD'
_diffrn_measurement_method '\f and \w scans'
_diffrn_radiation_monochromator graphite
_diffrn_radiation_source 'sealed tube'
_diffrn_radiation_type MoK\a
_diffrn_radiation_wavelength 0.71073
_diffrn_reflns_av_R_equivalents 0.2606
_diffrn_reflns_av_unetI/netI 0.3178
_diffrn_reflns_Laue_measured_fraction_full 0.991
_diffrn_reflns_Laue_measured_fraction_max 0.991
_diffrn_reflns_limit_h_max 21
_diffrn_reflns_limit_h_min -21
_diffrn_reflns_limit_k_max 35
_diffrn_reflns_limit_k_min -35
_diffrn_reflns_limit_l_max 27
_diffrn_reflns_limit_l_min -27
_diffrn_reflns_number 79044
_diffrn_reflns_point_group_measured_fraction_full 0.991
_diffrn_reflns_point_group_measured_fraction_max 0.991
_diffrn_reflns_theta_full 25.184
_diffrn_reflns_theta_max 25.184
_diffrn_reflns_theta_min 1.377
_exptl_absorpt_coefficient_mu 0.949
_exptl_crystal_density_diffrn 1.429
_exptl_crystal_description block
_exptl_crystal_F_000 4884
_refine_diff_density_max 1.599
_refine_diff_density_min -0.933
_refine_diff_density_rms 0.206
_refine_ls_extinction_method none
_refine_ls_goodness_of_fit_ref 1.667
_refine_ls_hydrogen_treatment constr
_refine_ls_matrix_type full
_refine_ls_number_parameters 1135
_refine_ls_number_reflns 20605
_refine_ls_number_restraints 138
_refine_ls_restrained_S_all 1.668
_refine_ls_R_factor_all 0.4230
_refine_ls_R_factor_gt 0.2573
_refine_ls_shift/su_max 4.880
_refine_ls_shift/su_mean 0.056
_refine_ls_structure_factor_coef Fsqd
_refine_ls_weighting_details 'w=1/[\s^2^(Fo^2^)+(0.1000P)^2^+0.2134P] where P=(Fo^2^+2Fc^2^)/3'
_refine_ls_weighting_scheme calc
_refine_ls_wR_factor_gt 0.3858
_refine_ls_wR_factor_ref 0.4391
_reflns_Friedel_coverage 0.000
_reflns_number_gt 7542
_reflns_number_total 20605
_reflns_threshold_expression 'I > 2\s(I)'
_cod_data_source_file ic7b00556_si_006.cif
_cod_data_source_block rjy61-re-2
_cod_depositor_comments 'Adding full bibliography for 4345708--4345709.cif.'
_cod_original_cell_volume 11566.9(17)
_cod_database_code 4345708
_shelx_shelxl_version_number 2014/7
_shelx_space_group_comment
;
The symmetry employed for this shelxl refinement is uniquely defined
by the following loop, which should always be used as a source of
symmetry information in preference to the above space-group names.
They are only intended as comments.
;

loop_
_space_group_symop_operation_xyz
'x, y, z'
'-x+1/2, y+1/2, -z+1/2'
'-x, -y, -z'
'x-1/2, -y-1/2, z-1/2'

loop_
_atom_site_label
_atom_site_type_symbol
_atom_site_fract_x
_atom_site_fract_y
_atom_site_fract_z
_atom_site_U_iso_or_equiv
_atom_site_adp_type
_atom_site_occupancy
_atom_site_site_symmetry_order
_atom_site_calc_flag
_atom_site_refinement_flags_posn
_atom_site_refinement_flags_adp
_atom_site_refinement_flags_occupancy
_atom_site_disorder_assembly
_atom_site_disorder_group
C580 C 0.4273(19) 0.3450(13) 0.8955(13) 0.144(16) Uani 1 1 d . . . A 1
F51 F 0.523(3) 0.4435(14) 0.5124(19) 0.128(15) Uiso 0.5 1 d . . P B 2
O32 O 0.464(2) 0.4932(13) 0.5632(18) 0.085(18) Uani 0.5 1 d . . P C 1
C404 C 0.5207(10) 0.2216(7) 0.9031(11) 0.126(11) Uani 1 1 d G U . . .
C568 C 0.5491(15) 0.2125(6) 0.9669(12) 0.106(10) Uani 1 1 d G U . . .
C566 C 0.6214(16) 0.2295(8) 1.0041(7) 0.142(13) Uiso 1 1 d G . . . .
C564 C 0.6652(11) 0.2558(8) 0.9775(12) 0.147(13) Uani 1 1 d G U . . .
C402 C 0.6367(13) 0.2649(6) 0.9137(12) 0.115(11) Uiso 1 1 d G . . . .
C405 C 0.5645(14) 0.2478(7) 0.8765(8) 0.089(8) Uani 1 1 d G U . . .
Ru4 Ru 0.63536(17) 0.19372(8) 0.92554(13) 0.1028(10) Uani 1 1 d . . . . .
C412 C 1.1965(11) 0.3111(9) 0.9861(13) 0.060(14) Uiso 0.5 1 d G . P I .
C562 C 1.2525(16) 0.3076(9) 0.9568(10) 0.035(11) Uiso 0.5 1 d G . P I .
C656 C 1.3272(13) 0.2915(8) 0.9898(13) 0.107(10) Uiso 1 1 d G . . . .
C229 C 1.3460(12) 0.2789(10) 1.0521(13) 0.057(13) Uiso 0.5 1 d G . P I .
C413 C 1.2900(18) 0.2824(10) 1.0814(10) 0.38(6) Uiso 1 1 d G . . . .
C414 C 1.2153(15) 0.2985(8) 1.0484(13) 0.113(10) Uiso 1 1 d G . . . .
C410 C 1.0255(11) -0.2030(6) 0.7876(8) 0.123(11) Uiso 1 1 d G . . . .
H410 H 1.0662 -0.2194 0.8174 0.147 Uiso 1 1 calc R U . . .
C456 C 0.9436(12) -0.2074(6) 0.7765(9) 0.103(10) Uiso 1 1 d G . . . .
H456 H 0.9199 -0.2272 0.7975 0.123 Uiso 1 1 calc R U . . .
C408 C 0.9034(9) -0.1769(7) 0.7284(9) 0.123(11) Uiso 1 1 d G . . . .
H408 H 0.8481 -0.1728 0.7115 0.147 Uiso 1 1 calc R U . . .
C457 C 0.9604(12) -0.1537(6) 0.7098(8) 0.085(8) Uiso 1 1 d G . . . .
H457 H 0.9500 -0.1314 0.6784 0.102 Uiso 1 1 calc R U . . .
C409 C 1.0359(9) -0.1699(6) 0.7465(9) 0.079(8) Uiso 1 1 d G . . . .
H409 H 1.0848 -0.1602 0.7439 0.094 Uiso 1 1 calc R U . . .
C443 C 0.9123(17) -0.2148(8) 0.9735(13) 0.082(10) Uani 1 1 d . . . . .
H443 H 0.9387 -0.2400 0.9966 0.098 Uiso 1 1 calc R U . . .
Ru1 Ru 1.21505(11) 0.04799(6) 0.72379(9) 0.0586(7) Uani 1 1 d . . . . .
Ru3 Ru 0.62011(14) 0.00232(10) 0.65346(10) 0.1038(10) Uani 1 1 d . . . . .
Co1 Co 0.9824(2) -0.14293(10) 0.80334(16) 0.0740(12) Uani 1 1 d . . . . .
Ru2 Ru 1.1999(2) 0.24955(13) 0.9772(2) 0.0416(12) Uani 0.5 1 d . U P I .
C2 C 1.2158(14) 0.1275(7) 0.8361(11) 0.039(6) Uani 1 1 d . U . . .
C3 C 1.2753(14) 0.0971(8) 0.8488(12) 0.048(7) Uani 1 1 d . . . . .
C5 C 1.3412(15) 0.1328(8) 0.9501(13) 0.075(8) Uiso 1 1 d . . . . .
H5 H 1.3843 0.1349 0.9882 0.090 Uiso 1 1 calc R U . . .
C6 C 1.2796(15) 0.1635(7) 0.9382(13) 0.050(6) Uani 1 1 d . U . . .
C1 C 1.1543(17) 0.1279(7) 0.7786(15) 0.063(8) Uani 1 1 d . . . . .
C7 C 1.2140(16) 0.1617(7) 0.8797(12) 0.058(7) Uani 1 1 d . . . . .
C4 C 1.3412(12) 0.0998(7) 0.9083(11) 0.051(6) Uani 1 1 d . . . . .
H4 H 1.3832 0.0790 0.9177 0.061 Uiso 1 1 calc R U . . .
C8 C 1.150(2) 0.1930(8) 0.8645(15) 0.079(9) Uani 1 1 d . . . . .
C9 C 1.0917(17) 0.1623(11) 0.7623(13) 0.095(10) Uani 1 1 d . . . . .
H9 H 1.0515 0.1627 0.7224 0.114 Uiso 1 1 calc R U . . .
N1 N 1.1476(10) 0.0101(5) 0.7667(10) 0.050(5) Uani 1 1 d . . . . .
C203 C 1.0671(18) -0.0493(7) 0.8132(13) 0.068(8) Uani 1 1 d . . . . .
C204 C 1.0342(14) -0.0353(7) 0.7511(12) 0.060(7) Uani 1 1 d . . . . .
H204 H 0.9841 -0.0454 0.7247 0.071 Uiso 1 1 calc R U . . .
C205 C 1.0769(13) -0.0073(7) 0.7317(11) 0.053(6) Uani 1 1 d . U . . .
H205 H 1.0565 0.0017 0.6890 0.064 Uiso 1 1 calc R U . . .
C201 C 1.1741(13) -0.0044(7) 0.8265(11) 0.050(6) Uani 1 1 d . . . . .
H201 H 1.2236 0.0066 0.8529 0.060 Uiso 1 1 calc R U . . .
C202 C 1.1375(13) -0.0321(7) 0.8506(12) 0.056(7) Uani 1 1 d . . . . .
H202 H 1.1590 -0.0403 0.8935 0.067 Uiso 1 1 calc R U . . .
C207 C 0.6315(12) 0.1114(10) 0.8155(13) 0.074(9) Uani 1 1 d . . . . .
C212 C 0.5894(15) 0.0368(10) 0.7639(13) 0.060(7) Uani 1 1 d . U . . .
C209 C 0.7050(16) 0.1605(10) 0.7688(16) 0.087(9) Uani 1 1 d . . . . .
H209 H 0.7319 0.1877 0.7683 0.104 Uiso 1 1 calc R U . . .
C206 C 0.6249(15) 0.0761(10) 0.7661(11) 0.066(8) Uani 1 1 d . . . . .
C211 C 0.6634(15) 0.0859(11) 0.7232(13) 0.063(8) Uani 1 1 d . . . . .
C210 C 0.7032(16) 0.1303(14) 0.7243(13) 0.096(11) Uani 1 1 d . . . . .
H210 H 0.7269 0.1370 0.6938 0.115 Uiso 1 1 calc R U . . .
C213 C 0.5482(12) 0.0365(11) 0.8137(14) 0.087(11) Uani 1 1 d . . . . .
H213 H 0.5154 0.0114 0.8120 0.105 Uiso 1 1 calc R U . . .
C208 C 0.6707(17) 0.1558(11) 0.8168(14) 0.080(9) Uani 1 1 d . . . . .
O1 O 1.1403(9) 0.0990(5) 0.7319(8) 0.070(5) Uani 1 1 d . . . . .
O2 O 1.2825(8) 0.0639(5) 0.8137(7) 0.057(4) Uani 1 1 d . . . . .
O4 O 1.1455(14) 0.2246(6) 0.8993(8) 0.115(8) Uani 1 1 d . . . . .
O3 O 1.2907(11) 0.1908(6) 0.9834(8) 0.097(7) Uani 1 1 d . . . . .
O6 O 0.6739(9) 0.0627(7) 0.6822(9) 0.091(6) Uani 1 1 d . . . . .
O5 O 0.5842(9) 0.0054(6) 0.7283(8) 0.088(6) Uani 1 1 d . . . . .
N2 N 1.2627(14) -0.1628(6) 1.0154(10) 0.082(7) Uani 1 1 d . . . . .
C216 C 1.1161(19) -0.1313(6) 0.9276(12) 0.069(8) Uani 1 1 d . . . . .
C214 C 1.1969(17) -0.1588(8) 1.0324(13) 0.071(8) Uani 1 1 d . U . . .
H214 H 1.2013 -0.1661 1.0742 0.085 Uiso 1 1 calc R U . . .
C215 C 1.1260(17) -0.1450(7) 0.9930(11) 0.066(8) Uani 1 1 d . . . . .
H215 H 1.0822 -0.1441 1.0071 0.079 Uiso 1 1 calc R U . . .
C217 C 1.194(2) -0.1363(7) 0.9189(16) 0.094(13) Uani 1 1 d . . . . .
H217 H 1.1945 -0.1277 0.8789 0.112 Uiso 1 1 calc R U . . .
C218 C 1.262(2) -0.1510(9) 0.9585(15) 0.107(13) Uani 1 1 d . . . . .
H218 H 1.3078 -0.1529 0.9469 0.128 Uiso 1 1 calc R U . . .
C221 C 1.0408(17) -0.1163(7) 0.8859(11) 0.058(7) Uani 1 1 d . . . . .
C219 C 0.9315(13) -0.0889(7) 0.8274(10) 0.046(6) Uani 1 1 d . U . . .
C220 C 1.0162(12) -0.0830(7) 0.8361(10) 0.046(6) Uani 1 1 d . U . . .
C222 C 0.9562(15) -0.1242(8) 0.8797(13) 0.071(8) Uani 1 1 d . . . . .
C223 C 0.795(2) -0.0039(9) 0.7395(12) 0.072(8) Uani 1 1 d . . . . .
H223 H 0.7977 0.0268 0.7302 0.086 Uiso 1 1 calc R U . . .
N3 N 0.7201(14) -0.0239(8) 0.7164(9) 0.071(7) Uani 1 1 d . . . . .
N4 N 0.8419(16) -0.2033(6) 0.9765(9) 0.078(8) Uani 1 1 d . . . . .
S1 S 0.5022(7) 0.4788(4) 0.5286(5) 0.029(3) Uiso 0.5 1 d . . P C 1
C224 C 0.5979(18) -0.0595(10) 0.5916(13) 0.103(10) Uani 1 1 d . U . . .
C226 C 1.3085(16) 0.0644(9) 0.6884(13) 0.084(8) Uiso 1 1 d . . . . .
C225 C 1.3199(14) 0.0185(9) 0.7079(11) 0.073(7) Uani 1 1 d . U . . .
C227 C 1.2393(19) 0.0822(10) 0.6443(14) 0.106(10) Uiso 1 1 d . . . . .
C228 C 1.1800(18) 0.0046(10) 0.6367(12) 0.091(9) Uani 1 1 d . . . . .
O8 O 0.6817(13) 0.1860(7) 0.8558(10) 0.100(7) Uani 1 1 d . . . . .
O7 O 0.5893(12) 0.1288(7) 0.9035(10) 0.097(8) Uani 1 1 d . . . . .
C406 C 0.435(2) 0.1887(11) 0.7915(18) 0.139(12) Uiso 1 1 d . . . . .
C407 C 0.748(2) 0.2715(13) 1.0178(18) 0.159(14) Uiso 1 1 d . . . . .
C411 C 0.8605(12) -0.0678(7) 0.7903(9) 0.035(5) Uani 1 1 d . U . . .
C415 C 1.094(2) 0.1923(10) 0.8053(16) 0.102(11) Uani 1 1 d . . . . .
H415 H 1.0544 0.2148 0.7951 0.122 Uiso 1 1 calc R U . . .
C416 C 1.273(3) -0.0594(18) 0.708(2) 0.18(2) Uiso 1 1 d . . . . .
C417 C 1.237(5) -0.074(3) 0.714(4) 0.14(3) Uiso 0.5 1 d . . P . .
C419 C 0.5234(16) -0.0408(9) 0.5983(12) 0.083(8) Uani 1 1 d . U . . .
C421 C 0.535(2) 0.0340(10) 0.5659(15) 0.120(11) Uiso 1 1 d . . . . .
C420 C 0.484(2) 0.0017(13) 0.5898(17) 0.148(13) Uiso 1 1 d . . . . .
C423 C 0.7222(16) -0.0647(11) 0.7382(12) 0.071(9) Uani 1 1 d . . . . .
H423 H 0.6729 -0.0793 0.7285 0.085 Uiso 1 1 calc R U . . .
C425 C 0.784(2) -0.0878(10) 0.7720(13) 0.087(10) Uani 1 1 d . . . . .
H425 H 0.7785 -0.1176 0.7841 0.105 Uiso 1 1 calc R U . . .
C424 C 0.8624(14) -0.0243(7) 0.7739(11) 0.046(6) Uani 1 1 d . . . . .
H424 H 0.9107 -0.0084 0.7865 0.055 Uiso 1 1 calc R U . . .
C426 C 0.5516(19) 0.0659(14) 0.8587(16) 0.110(13) Uani 1 1 d . . . . .
H426 H 0.5267 0.0596 0.8885 0.132 Uiso 1 1 calc R U . . .
C427 C 0.8510(14) -0.1358(7) 0.9208(10) 0.057(7) Uani 1 1 d . . . . .
H427 H 0.8274 -0.1082 0.9038 0.069 Uiso 1 1 calc R U . . .
C428 C 0.9187(15) -0.1500(8) 0.9140(10) 0.053(6) Uani 1 1 d . U . . .
C429 C 1.2511(18) -0.0126(10) 0.6792(14) 0.083(8) Uani 1 1 d . U . . .
C430 C 0.8176(15) -0.1636(9) 0.9542(11) 0.074(9) Uani 1 1 d . . . . .
H430 H 0.7723 -0.1526 0.9615 0.088 Uiso 1 1 calc R U . . .
C431 C 0.9472(15) -0.1917(7) 0.9386(12) 0.069(8) Uani 1 1 d . . . . .
H431 H 0.9915 -0.2040 0.9309 0.083 Uiso 1 1 calc R U . . .
C432 C 0.720(3) -0.053(2) 0.491(2) 0.12(2) Uani 0.5 1 d . . P . .
C433 C 0.641(2) -0.0279(13) 0.5697(15) 0.128(12) Uani 1 1 d . U . . .
C435 C 1.265(3) -0.0796(19) 0.637(3) 0.105(19) Uiso 0.5 1 d . . P . .
C437 C 1.377(3) 0.3101(17) 1.179(3) 0.092(17) Uiso 0.5 1 d . . P I .
Cl3 Cl 0.7716(5) 0.4781(3) 0.6190(4) 0.138(4) Uani 1 1 d . . . . .
Cl1 Cl 0.7750(5) 0.5410(3) 0.5235(4) 0.117(3) Uani 1 1 d . . . . .
Cl2 Cl 0.7322(5) 0.4512(2) 0.4906(3) 0.100(3) Uani 1 1 d . . . . .
C439 C 0.7277(14) 0.4936(8) 0.5400(11) 0.074(8) Uani 1 1 d . . . . .
C605 C 0.773(3) -0.0861(16) 0.604(2) 0.079(18) Uani 0.5 1 d . . P . .
C441 C 0.4463(18) 0.2012(10) 0.8579(16) 0.113(10) Uani 1 1 d . U . . .
C442 C 0.376(3) 0.2328(15) 0.864(2) 0.197(18) Uiso 1 1 d . . . . .
Cl6 Cl 0.3903(5) 0.9798(3) 0.8851(4) 0.124(3) Uani 1 1 d . . . . .
C448 C 0.4528(14) 0.9342(11) 0.9160(14) 0.127(14) Uani 1 1 d . . . . .
Cl11 Cl -0.1421(9) 0.0833(5) 0.8590(7) 0.091(5) Uiso 0.5 1 d . . P D 2
Cl10 Cl 0.0230(10) 0.0720(5) 0.8292(8) 0.096(5) Uiso 0.5 1 d . . P E 1
F3 F 0.4700(12) 0.4069(7) 0.1329(8) 0.041(6) Uani 0.5 1 d . . P . .
F1 F 0.3076(11) 0.4171(7) 0.0995(12) 0.059(8) Uani 0.5 1 d . . P . .
F2 F 0.430(4) 0.480(2) 0.061(3) 0.21(3) Uiso 0.5 1 d . . P . .
Cl8A Cl 0.015(3) 0.1377(15) 0.9009(17) 0.20(2) Uani 0.5 1 d . . P F 2
O31 O 0.4449(16) 0.4500(9) 0.5026(13) 0.052(9) Uani 0.5 1 d . . P C 1
O23 O 0.5703(18) 0.4616(19) 0.551(3) 0.12(2) Uani 0.5 1 d . . P C 1
C455 C 1.231(3) 0.1374(13) 0.6320(19) 0.054(12) Uani 0.5 1 d . U P . .
C461 C 0.5935(13) 0.1073(12) 0.8618(15) 0.072(10) Uani 1 1 d . . . . .
C472 C 0.6106(18) 0.0119(11) 0.5605(14) 0.105(10) Uiso 1 1 d . . . . .
C473 C 0.427(3) 0.4231(18) 0.157(3) 0.092(18) Uiso 0.5 1 d . . P . .
O51 O 0.3348(13) 0.2513(7) 0.3742(10) 0.128(7) Uiso 1 1 d . . . . .
S5 S 0.0098(18) 0.6733(10) 0.9293(14) 0.167(9) Uiso 0.5 1 d . . P . .
C610 C 0.487(4) 0.3524(19) 0.956(3) 0.23(2) Uiso 1 1 d . . . . .
C506 C 0.5055(18) 0.4195(10) 0.9538(15) 0.099(9) Uiso 1 1 d . . . . .
C563 C 0.5346(18) 0.9133(10) 0.7656(18) 0.115(12) Uani 1 1 d . . . . .
C567 C 0.3363(18) 0.1665(10) 0.3443(13) 0.082(9) Uiso 1 1 d . . . . .
C507 C 0.5184(15) 0.3374(8) 1.0168(13) 0.082(8) Uiso 1 1 d . . . . .
F5 F 0.0137(14) 0.6241(9) 0.8474(12) 0.074(8) Uani 0.5 1 d . . P . .
F4 F 0.086(3) 0.6788(16) 0.872(2) 0.20(2) Uani 0.5 1 d . . P . .
F6 F -0.051(4) 0.695(2) 0.883(3) 0.25(2) Uiso 0.5 1 d . . P . .
C573 C 0.4829(19) 0.2259(10) 0.3759(14) 0.109(10) Uiso 1 1 d . . . . .
C576 C 0.404(5) 0.259(3) 0.347(4) 0.18(3) Uiso 0.5 1 d . . P . .
C579 C 0.731(3) -0.0473(18) 0.569(2) 0.084(19) Uani 0.5 1 d . . P . .
C581 C 0.474(3) 0.4216(19) 0.893(3) 0.26(3) Uiso 1 1 d . . . . .
O81 O 0.056(3) 0.6400(18) 0.975(3) 0.18(2) Uiso 0.5 1 d . . P . .
O82 O 0.050(3) 0.7154(17) 0.954(2) 0.160(18) Uiso 0.5 1 d . . P . .
O83 O -0.039(3) 0.6526(17) 0.940(2) 0.160(19) Uiso 0.5 1 d . . P . .
C586 C 0.422(3) 0.2239(18) 0.395(3) 0.23(2) Uiso 1 1 d . . . . .
C588 C 0.324(7) 0.198(2) 0.322(7) 0.37(10) Uani 0.5 1 d . . P . .
C587 C 0.297(3) 0.2057(18) 0.274(2) 0.18(2) Uiso 1 1 d . . . . .
C589 C 0.369(2) 0.1704(14) 0.3187(19) 0.137(14) Uiso 1 1 d . . . . .
C590 C 0.582(3) 0.3589(15) 0.951(2) 0.202(18) Uiso 1 1 d . . . . .
C596 C -0.003(3) 0.671(2) 0.848(3) 0.24(3) Uani 1 1 d . . . . .
Cl8 Cl -0.010(3) 0.1458(8) 0.8950(17) 0.156(18) Uani 0.5 1 d . . P E 1
Cl21 Cl -0.0350(11) 0.0850(6) 0.7882(9) 0.115(6) Uiso 0.5 1 d . . P G 2
Cl22 Cl -0.1245(12) 0.1015(7) 0.8321(10) 0.140(7) Uiso 0.5 1 d . . P E 1
C604 C 0.417(4) 0.391(2) 0.938(4) 0.32(3) Uiso 1 1 d . . . . .
Cl4A Cl 0.5510(5) 0.9550(4) 0.9387(5) 0.159(4) Uani 1 1 d . . . . .
Cl5A Cl 0.4395(4) 0.9140(3) 0.9843(4) 0.117(3) Uani 1 1 d . . . . .
C599 C 0.628(3) 0.8612(17) 0.856(3) 0.23(2) Uiso 1 1 d . . . . .
C600 C 0.568(5) 0.883(3) 0.793(4) 0.30(4) Uiso 1 1 d . . . . .
C602 C 0.491(3) -0.0715(19) 0.629(3) 0.091(17) Uani 0.5 1 d . U P . .
C603 C 0.435(4) -0.103(2) 0.582(3) 0.13(2) Uiso 0.5 1 d . . P . .
S25 S 0.3923(18) 0.4788(9) 0.0649(13) 0.157(11) Uiso 0.5 1 d . . P . .
C578 C 1.339(4) 0.261(2) 1.152(3) 0.12(2) Uiso 0.5 1 d . . P . .
F53 F 0.542(5) 0.4920(13) 0.574(3) 0.19(3) Uani 0.5 1 d . . P H 2
O71 O 0.3253(19) 0.8321(10) 0.8226(15) 0.212(12) Uiso 1 1 d . . . . .
O72 O 0.260(2) 0.7968(12) 0.8019(17) 0.261(16) Uiso 1 1 d . . . . .
C611 C 0.453(5) -0.060(3) 0.669(4) 0.16(3) Uiso 0.5 1 d . . P . .
Ru2A Ru 1.2475(2) 0.24225(13) 0.9952(2) 0.0394(11) Uani 0.5 1 d . U P . .
C621 C 1.1724(17) 0.0498(11) 0.6222(13) 0.096(9) Uiso 1 1 d . . . . .
C654 C -0.0334(18) 0.0911(10) 0.8700(14) 0.009(7) Uiso 0.5 1 d . . P E 1
C652 C 1.273(3) 0.2480(18) 1.174(3) 0.102(19) Uiso 0.5 1 d . . P I 4
C651 C 1.304(3) 0.2816(15) 1.077(2) 0.067(16) Uiso 0.5 1 d . . P I .
C653 C 0.362(3) 0.4113(15) 0.071(2) 0.207(19) Uiso 1 1 d . . . . .
C655 C 0.627(5) 0.069(3) 0.550(4) 0.17(3) Uiso 0.5 1 d . . P . .
C657 C 1.114(5) 0.324(3) 0.884(4) 0.19(3) Uiso 0.5 1 d . . P I .
C658 C 1.154(3) 0.3150(15) 0.996(2) 0.061(13) Uiso 0.5 1 d . . P . .
C671 C 1.229(3) 0.3168(19) 0.915(3) 0.101(19) Uiso 0.5 1 d . . P . .

loop_
_atom_site_aniso_label
_atom_site_aniso_U_11
_atom_site_aniso_U_22
_atom_site_aniso_U_33
_atom_site_aniso_U_23
_atom_site_aniso_U_13
_atom_site_aniso_U_12
C580 0.13(3) 0.28(4) 0.06(2) -0.05(2) 0.08(2) -0.16(3)
O32 0.05(2) 0.13(4) 0.10(3) 0.12(3) 0.07(2) 0.08(2)
C404 0.124(14) 0.127(14) 0.129(14) 0.002(9) 0.044(10) 0.008(9)
C568 0.113(13) 0.105(13) 0.106(13) 0.002(9) 0.045(9) 0.022(9)
C564 0.145(16) 0.137(15) 0.158(16) -0.006(10) 0.049(10) 0.023(9)
C405 0.090(12) 0.085(12) 0.097(12) 0.012(9) 0.038(9) 0.008(9)
Ru4 0.148(3) 0.0756(18) 0.112(2) 0.0515(16) 0.080(2) 0.0511(17)
C443 0.11(2) 0.054(18) 0.11(2) -0.034(16) 0.08(2) -0.051(17)
Ru1 0.0588(14) 0.0639(14) 0.0611(15) -0.0049(11) 0.0310(12) -0.0097(12)
Ru3 0.0765(18) 0.184(3) 0.0379(14) 0.0002(16) 0.0025(13) -0.0513(19)
Co1 0.132(3) 0.038(2) 0.071(3) -0.0242(18) 0.059(3) -0.020(2)
Ru2 0.0048(17) 0.038(2) 0.086(3) 0.001(2) 0.022(2) 0.004(2)
C2 0.042(9) 0.034(9) 0.040(9) 0.007(8) 0.012(8) 0.000(8)
C3 0.049(17) 0.043(16) 0.066(19) -0.010(14) 0.037(16) -0.024(14)
C6 0.057(10) 0.045(10) 0.053(10) 0.006(8) 0.024(8) -0.015(8)
C1 0.09(2) 0.022(14) 0.10(3) -0.003(15) 0.06(2) 0.004(15)
C7 0.09(2) 0.030(14) 0.07(2) 0.017(14) 0.050(18) -0.015(14)
C4 0.022(14) 0.058(16) 0.069(18) 0.015(14) 0.012(14) -0.012(12)
C8 0.14(3) 0.040(17) 0.06(2) 0.010(17) 0.04(2) 0.03(2)
C9 0.11(3) 0.12(3) 0.06(2) 0.03(2) 0.034(19) 0.04(2)
N1 0.025(11) 0.046(12) 0.087(16) 0.002(11) 0.031(12) 0.000(9)
C203 0.13(3) 0.011(12) 0.09(2) 0.023(14) 0.08(2) 0.026(16)
C204 0.065(18) 0.047(16) 0.08(2) 0.005(14) 0.046(17) -0.002(13)
C205 0.049(10) 0.061(10) 0.058(10) 0.003(8) 0.027(8) 0.003(8)
C201 0.058(17) 0.043(15) 0.058(17) 0.013(13) 0.031(15) -0.001(13)
C202 0.038(16) 0.048(16) 0.08(2) -0.024(14) 0.022(15) -0.037(13)
C207 0.008(13) 0.12(3) 0.08(2) 0.07(2) -0.002(14) 0.021(15)
C212 0.050(11) 0.063(11) 0.061(11) 0.015(8) 0.013(9) -0.009(8)
C209 0.09(2) 0.09(2) 0.09(3) 0.04(2) 0.05(2) -0.018(18)
C206 0.07(2) 0.09(2) 0.020(15) 0.016(15) -0.010(14) 0.019(17)
C211 0.039(17) 0.10(2) 0.036(19) 0.023(17) -0.006(15) 0.023(17)
C210 0.06(2) 0.19(4) 0.039(19) 0.04(2) 0.011(17) 0.02(2)
C213 0.001(13) 0.15(3) 0.09(2) 0.09(2) -0.005(16) 0.006(16)
C208 0.07(2) 0.10(3) 0.06(2) 0.031(19) 0.006(18) 0.00(2)
O1 0.094(14) 0.050(11) 0.067(12) 0.028(9) 0.029(11) 0.014(10)
O2 0.052(11) 0.059(11) 0.057(11) 0.015(9) 0.015(9) 0.004(8)
O4 0.25(3) 0.055(12) 0.065(14) 0.021(10) 0.087(16) 0.034(14)
O3 0.156(18) 0.083(13) 0.072(13) -0.035(11) 0.067(13) -0.073(13)
O6 0.056(12) 0.149(19) 0.072(14) 0.004(13) 0.025(11) -0.037(12)
O5 0.051(11) 0.110(15) 0.077(13) 0.000(12) -0.013(10) -0.035(11)
N2 0.15(2) 0.041(12) 0.083(17) 0.025(11) 0.082(17) 0.042(13)
C216 0.14(3) 0.002(12) 0.063(19) -0.006(12) 0.03(2) -0.011(15)
C214 0.086(11) 0.062(11) 0.066(11) 0.011(8) 0.027(9) 0.005(9)
C215 0.12(3) 0.052(16) 0.044(17) -0.014(13) 0.053(18) -0.014(16)
C217 0.18(3) 0.010(13) 0.18(3) -0.013(16) 0.18(3) -0.009(16)
C218 0.16(3) 0.07(2) 0.11(3) 0.063(19) 0.08(3) 0.09(2)
C221 0.08(2) 0.040(15) 0.048(17) -0.002(13) 0.020(16) 0.023(15)
C219 0.057(10) 0.041(9) 0.047(9) -0.013(8) 0.028(8) 0.002(8)
C220 0.047(9) 0.036(9) 0.051(10) -0.006(8) 0.012(8) 0.011(8)
C222 0.065(19) 0.048(16) 0.11(2) -0.042(16) 0.041(18) 0.010(14)
C223 0.09(2) 0.07(2) 0.058(18) -0.008(16) 0.030(18) -0.04(2)
N3 0.11(2) 0.060(15) 0.057(15) 0.002(13) 0.043(16) 0.004(16)
N4 0.16(2) 0.026(12) 0.066(15) -0.015(11) 0.064(16) -0.064(15)
C224 0.107(13) 0.108(13) 0.088(12) -0.005(9) 0.024(9) -0.017(9)
C225 0.068(10) 0.091(11) 0.077(11) -0.017(8) 0.048(9) 0.012(8)
C228 0.12(3) 0.10(2) 0.06(2) -0.006(18) 0.06(2) 0.00(2)
O8 0.16(2) 0.074(15) 0.083(16) 0.031(12) 0.062(16) 0.013(14)
O7 0.130(19) 0.098(16) 0.102(17) 0.054(12) 0.088(16) 0.060(13)
C411 0.034(9) 0.038(9) 0.034(9) -0.007(7) 0.011(7) 0.000(8)
C415 0.17(3) 0.09(2) 0.07(2) 0.02(2) 0.07(3) 0.07(2)
C419 0.077(11) 0.093(12) 0.071(11) -0.013(9) 0.015(9) -0.013(9)
C423 0.044(19) 0.10(3) 0.036(18) -0.013(17) -0.025(15) -0.019(18)
C425 0.14(3) 0.09(2) 0.05(2) -0.038(18) 0.06(2) -0.08(2)
C424 0.037(16) 0.044(16) 0.068(18) -0.015(13) 0.033(15) -0.013(13)
C426 0.07(2) 0.17(4) 0.08(3) 0.02(3) 0.02(2) 0.03(2)
C427 0.09(2) 0.036(14) 0.051(16) -0.018(12) 0.025(15) -0.030(13)
C428 0.062(10) 0.051(10) 0.050(10) -0.003(8) 0.023(8) -0.008(8)
C429 0.083(11) 0.092(12) 0.087(12) -0.011(9) 0.047(9) 0.012(9)
C430 0.10(2) 0.07(2) 0.072(19) -0.047(16) 0.063(18) -0.076(18)
C431 0.09(2) 0.030(15) 0.11(2) -0.027(15) 0.056(18) -0.024(14)
C432 0.11(5) 0.22(7) 0.05(4) -0.06(4) 0.05(4) -0.05(5)
C433 0.131(14) 0.139(15) 0.112(14) -0.009(9) 0.040(10) -0.008(10)
Cl3 0.137(8) 0.203(10) 0.073(6) -0.015(6) 0.033(6) -0.061(7)
Cl1 0.101(6) 0.092(6) 0.117(7) 0.012(5) -0.017(5) -0.034(5)
Cl2 0.151(7) 0.080(5) 0.081(5) -0.003(4) 0.056(5) 0.021(5)
C439 0.080(19) 0.069(18) 0.053(17) -0.031(14) -0.002(15) -0.024(15)
C605 0.08(4) 0.08(4) 0.09(4) 0.06(3) 0.05(3) 0.08(3)
C441 0.110(13) 0.105(13) 0.125(13) 0.006(9) 0.042(10) 0.022(9)
Cl6 0.078(6) 0.152(8) 0.133(8) 0.035(6) 0.024(6) 0.036(6)
C448 0.043(18) 0.21(3) 0.15(3) 0.13(3) 0.06(2) 0.07(2)
F3 0.047(15) 0.067(16) 0.012(12) 0.002(11) 0.014(12) -0.010(12)
F1 0.021(13) 0.056(15) 0.12(2) 0.044(15) 0.049(15) 0.026(11)
Cl8A 0.22(3) 0.31(5) 0.064(19) -0.02(2) 0.04(2) -0.06(3)
O31 0.028(19) 0.047(19) 0.04(2) 0.046(17) -0.036(15) -0.038(16)
O23 0.000(18) 0.11(3) 0.23(6) 0.16(4) 0.02(3) 0.01(2)
C455 0.08(2) 0.050(19) 0.044(18) 0.029(15) 0.036(16) 0.000(15)
C461 0.008(13) 0.10(3) 0.10(3) 0.07(2) 0.014(17) 0.018(15)
C563 0.08(2) 0.07(2) 0.20(4) -0.03(2) 0.05(3) -0.011(19)
F5 0.036(17) 0.070(19) 0.08(2) -0.019(16) -0.028(15) -0.036(15)
F4 0.17(5) 0.22(5) 0.25(6) -0.07(4) 0.11(4) -0.03(4)
C579 0.12(5) 0.10(4) 0.04(3) -0.03(3) 0.03(3) -0.08(4)
C588 0.36(12) 0.05(5) 0.41(19) -0.01(8) -0.25(12) 0.11(6)
C596 0.17(4) 0.31(7) 0.32(7) -0.21(6) 0.17(5) -0.19(5)
Cl8 0.30(4) 0.067(12) 0.20(3) -0.095(16) 0.21(3) -0.115(18)
Cl4A 0.065(6) 0.255(12) 0.156(9) 0.120(8) 0.035(6) 0.020(7)
Cl5A 0.073(6) 0.183(8) 0.097(6) 0.043(6) 0.034(5) -0.004(5)
C602 0.092(19) 0.09(2) 0.09(2) -0.006(10) 0.025(11) -0.007(10)
F53 0.34(9) 0.05(3) 0.18(5) 0.09(3) 0.07(6) 0.04(4)
Ru2A 0.0019(16) 0.038(2) 0.078(3) -0.001(2) 0.014(2) 0.004(2)

loop_
_atom_type_symbol
_atom_type_description
_atom_type_scat_dispersion_real
_atom_type_scat_dispersion_imag
_atom_type_scat_source
C C 0.0033 0.0016 'International Tables Vol C Tables 4.2.6.8 and 6.1.1.4'
N N 0.0061 0.0033 'International Tables Vol C Tables 4.2.6.8 and 6.1.1.4'
O O 0.0106 0.0060 'International Tables Vol C Tables 4.2.6.8 and 6.1.1.4'
Co Co 0.3494 0.9721 'International Tables Vol C Tables 4.2.6.8 and 6.1.1.4'
Ru Ru -1.2594 0.8363 'International Tables Vol C Tables 4.2.6.8 and 6.1.1.4'
S S 0.1246 0.1234 'International Tables Vol C Tables 4.2.6.8 and 6.1.1.4'
Cl Cl 0.1484 0.1585 'International Tables Vol C Tables 4.2.6.8 and 6.1.1.4'
F F 0.0171 0.0103 'International Tables Vol C Tables 4.2.6.8 and 6.1.1.4'
H H 0.0000 0.0000 'International Tables Vol C Tables 4.2.6.8 and 6.1.1.4'

loop_
_geom_angle_atom_site_label_1
_geom_angle_atom_site_label_2
_geom_angle_atom_site_label_3
_geom_angle
_geom_angle_site_symmetry_1
_geom_angle_site_symmetry_3
C610 C580 C604 62(3) . .
C568 C404 C405 120.0 . .
C568 C404 C441 124(2) . .
C405 C404 C441 116(2) . .
C568 C404 Ru4 71.7(6) . .
C405 C404 Ru4 71.0(6) . .
C441 C404 Ru4 124.8(16) . .
C404 C568 C566 120.0 . .
C404 C568 Ru4 70.3(6) . .
C566 C568 Ru4 72.0(7) . .
C564 C566 C568 120.0 . .
C564 C566 Ru4 71.4(6) . .
C568 C566 Ru4 70.5(7) . .
C566 C564 C402 120.0 . .
C566 C564 C407 120(2) . .
C402 C564 C407 120(2) . .
C566 C564 Ru4 71.2(6) . .
C402 C564 Ru4 70.5(6) . .
C407 C564 Ru4 126.7(19) . .
C405 C402 C564 120.0 . .
C405 C402 Ru4 70.3(7) . .
C564 C402 Ru4 71.9(7) . .
C402 C405 C404 120.0 . .
C402 C405 Ru4 71.8(7) . .
C404 C405 Ru4 70.9(6) . .
O8 Ru4 N2 86.7(8) . 3_757
O8 Ru4 O7 86.7(8) . .
N2 Ru4 O7 86.2(8) 3_757 .
O8 Ru4 C404 118.8(9) . .
N2 Ru4 C404 154.4(9) 3_757 .
O7 Ru4 C404 91.9(7) . .
O8 Ru4 C405 90.8(7) . .
N2 Ru4 C405 156.1(9) 3_757 .
O7 Ru4 C405 117.4(9) . .
C404 Ru4 C405 38.1(3) . .
O8 Ru4 C568 156.7(9) . .
N2 Ru4 C568 116.6(9) 3_757 .
O7 Ru4 C568 93.4(7) . .
C404 Ru4 C568 37.9(3) . .
C405 Ru4 C568 68.5(4) . .
O8 Ru4 C402 89.5(7) . .
N2 Ru4 C402 118.3(9) 3_757 .
O7 Ru4 C402 154.9(9) . .
C404 Ru4 C402 68.4(4) . .
C405 Ru4 C402 37.9(3) . .
C568 Ru4 C402 80.6(4) . .
O8 Ru4 C566 152.6(10) . .
N2 Ru4 C566 90.9(7) 3_757 .
O7 Ru4 C566 120.4(9) . .
C404 Ru4 C566 68.1(4) . .
C405 Ru4 C566 80.6(4) . .
C568 Ru4 C566 37.6(3) . .
C402 Ru4 C566 67.7(4) . .
O8 Ru4 C564 115.3(10) . .
N2 Ru4 C564 91.6(8) 3_757 .
O7 Ru4 C564 157.7(9) . .
C404 Ru4 C564 80.6(4) . .
C405 Ru4 C564 68.1(4) . .
C568 Ru4 C564 67.8(4) . .
C402 Ru4 C564 37.5(3) . .
C566 Ru4 C564 37.4(3) . .
C658 C412 C562 167(4) . .
C658 C412 C414 73(4) . .
C562 C412 C414 120.0 . .
C658 C412 Ru2 103(4) . .
C562 C412 Ru2 79.5(9) . .
C414 C412 Ru2 80.5(11) . .
C658 C412 C671 139(4) . .
C562 C412 C671 28(2) . .
C414 C412 C671 148(2) . .
Ru2 C412 C671 88(2) . .
C658 C412 Ru2A 118(4) . .
C562 C412 Ru2A 68.4(7) . .
C414 C412 Ru2A 72.9(9) . .
Ru2 C412 Ru2A 21.3(3) . .
C671 C412 Ru2A 86(2) . .
C671 C562 C656 132(4) . .
C671 C562 C412 108(4) . .
C656 C562 C412 120.0 . .
C671 C562 Ru2 112(4) . .
C656 C562 Ru2 91.3(10) . .
C412 C562 Ru2 60.1(8) . .
C671 C562 Ru2A 127(4) . .
C656 C562 Ru2A 68.5(9) . .
C412 C562 Ru2A 74.9(7) . .
Ru2 C562 Ru2A 22.9(3) . .
C562 C656 C229 120.0 . .
C562 C656 Ru2A 73.4(9) . .
C229 C656 Ru2A 71.6(10) . .
C562 C656 Ru2 55.7(9) . .
C229 C656 Ru2 83.1(9) . .
Ru2A C656 Ru2 17.7(2) . .
C651 C229 C413 2(3) . .
C651 C229 C656 122(3) . .
C413 C229 C656 120.0 . .
C651 C229 C578 41(3) . .
C413 C229 C578 44(2) . .
C656 C229 C578 163(2) . .
C651 C229 Ru2A 77(3) . .
C413 C229 Ru2A 74.6(8) . .
C656 C229 Ru2A 69.9(9) . .
C578 C229 Ru2A 99(2) . .
C578 C413 C229 101(3) . .
C578 C413 C414 139(3) . .
C229 C413 C414 120.0 . .
C578 C413 Ru2A 124(3) . .
C229 C413 Ru2A 68.0(7) . .
C414 C413 Ru2A 74.2(8) . .
C578 C413 Ru2 134(3) . .
C229 C413 Ru2 82.4(6) . .
C414 C413 Ru2 56.0(7) . .
Ru2A C413 Ru2 18.4(2) . .
C413 C414 C412 120.0 . .
C413 C414 C658 156(2) . .
C412 C414 C658 36(2) . .
C413 C414 C651 8.7(18) . .
C412 C414 C651 111.3(18) . .
C658 C414 C651 148(3) . .
C413 C414 Ru2 91.3(10) . .
C412 C414 Ru2 59.4(10) . .
C658 C414 Ru2 75(2) . .
C651 C414 Ru2 87(2) . .
C413 C414 Ru2A 69.5(9) . .
C412 C414 Ru2A 71.2(9) . .
C658 C414 Ru2A 95(2) . .
C651 C414 Ru2A 64.8(19) . .
Ru2 C414 Ru2A 22.0(2) . .
C409 C410 C456 108.0 . .
C409 C410 Co1 68.9(7) . .
C456 C410 Co1 71.1(7) . .
C408 C456 C410 108.0 . .
C408 C456 Co1 70.2(7) . .
C410 C456 Co1 68.5(7) . .
C457 C408 C456 108.0 . .
C457 C408 Co1 68.7(6) . .
C456 C408 Co1 69.9(7) . .
C409 C457 C408 108.0 . .
C409 C457 Co1 68.7(7) . .
C408 C457 Co1 71.1(7) . .
C457 C409 C410 108.0 . .
C457 C409 Co1 70.5(8) . .
C410 C409 Co1 70.2(7) . .
N4 C443 C431 122(3) . .
O2 Ru1 O1 85.8(6) . .
O2 Ru1 N1 84.7(7) . .
O1 Ru1 N1 82.1(6) . .
O2 Ru1 C226 92.4(8) . .
O1 Ru1 C226 118.5(8) . .
N1 Ru1 C226 159.0(9) . .
O2 Ru1 C621 158.5(9) . .
O1 Ru1 C621 93.9(9) . .
N1 Ru1 C621 116.6(10) . .
C226 Ru1 C621 68.9(10) . .
O2 Ru1 C225 90.1(8) . .
O1 Ru1 C225 156.3(8) . .
N1 Ru1 C225 120.8(8) . .
C226 Ru1 C225 38.3(8) . .
C621 Ru1 C225 81.6(10) . .
O2 Ru1 C227 118.8(9) . .
O1 Ru1 C227 92.5(8) . .
N1 Ru1 C227 155.5(10) . .
C226 Ru1 C227 37.4(9) . .
C621 Ru1 C227 39.7(10) . .
C225 Ru1 C227 69.1(10) . .
O2 Ru1 C228 153.8(9) . .
O1 Ru1 C228 119.9(10) . .
N1 Ru1 C228 93.3(8) . .
C226 Ru1 C228 80.2(10) . .
C621 Ru1 C228 36.5(9) . .
C225 Ru1 C228 68.5(10) . .
C227 Ru1 C228 68.6(10) . .
O2 Ru1 C429 117.7(10) . .
O1 Ru1 C429 155.9(10) . .
N1 Ru1 C429 94.2(8) . .
C226 Ru1 C429 68.8(10) . .
C621 Ru1 C429 66.4(11) . .
C225 Ru1 C429 39.2(8) . .
C227 Ru1 C429 81.0(10) . .
C228 Ru1 C429 36.3(9) . .
O5 Ru3 N3 83.7(7) . .
O5 Ru3 O6 86.8(7) . .
N3 Ru3 O6 84.6(9) . .
O5 Ru3 C472 155.5(10) . .
N3 Ru3 C472 120.8(10) . .
O6 Ru3 C472 93.9(10) . .
O5 Ru3 C419 95.0(8) . .
N3 Ru3 C419 121.1(11) . .
O6 Ru3 C419 154.2(9) . .
C472 Ru3 C419 74.1(11) . .
O5 Ru3 C433 157.7(11) . .
N3 Ru3 C433 94.1(11) . .
O6 Ru3 C433 115.1(11) . .
C472 Ru3 C433 34.8(10) . .
C419 Ru3 C433 67.2(11) . .
O5 Ru3 C421 113.6(9) . .
N3 Ru3 C421 162.0(10) . .
O6 Ru3 C421 91.0(9) . .
C472 Ru3 C421 41.9(10) . .
C419 Ru3 C421 64.7(11) . .
C433 Ru3 C421 72.0(12) . .
O5 Ru3 C224 121.2(9) . .
N3 Ru3 C224 92.7(10) . .
O6 Ru3 C224 151.5(9) . .
C472 Ru3 C224 63.2(11) . .
C419 Ru3 C224 39.5(9) . .
C433 Ru3 C224 36.6(10) . .
C421 Ru3 C224 82.8(11) . .
O5 Ru3 C420 87.2(10) . .
N3 Ru3 C420 154.6(12) . .
O6 Ru3 C420 118.5(11) . .
C472 Ru3 C420 70.9(12) . .
C419 Ru3 C420 36.3(10) . .
C433 Ru3 C420 85.5(13) . .
C421 Ru3 C420 38.7(10) . .
C224 Ru3 C420 72.0(12) . .
C220 Co1 C221 43.5(8) . .
C220 Co1 C222 63.5(9) . .
C221 Co1 C222 44.1(9) . .
C220 Co1 C219 43.8(7) . .
C221 Co1 C219 64.4(10) . .
C222 Co1 C219 44.6(8) . .
C220 Co1 C409 116.9(7) . .
C221 Co1 C409 123.2(9) . .
C222 Co1 C409 163.2(10) . .
C219 Co1 C409 148.1(8) . .
C220 Co1 C410 141.9(8) . .
C221 Co1 C410 114.1(9) . .
C222 Co1 C410 127.4(9) . .
C219 Co1 C410 170.7(8) . .
C409 Co1 C410 40.9(3) . .
C220 Co1 C457 117.6(8) . .
C221 Co1 C457 153.9(9) . .
C222 Co1 C457 155.7(10) . .
C219 Co1 C457 117.4(8) . .
C409 Co1 C457 40.8(3) . .
C410 Co1 C457 68.3(4) . .
C220 Co1 C456 174.4(8) . .
C221 Co1 C456 132.2(9) . .
C222 Co1 C456 110.9(8) . .
C219 Co1 C456 133.1(8) . .
C409 Co1 C456 68.1(4) . .
C410 Co1 C456 40.3(3) . .
C457 Co1 C456 67.7(4) . .
C220 Co1 C408 143.0(9) . .
C221 Co1 C408 165.8(9) . .
C222 Co1 C408 122.8(9) . .
C219 Co1 C408 111.3(8) . .
C409 Co1 C408 68.1(4) . .
C410 Co1 C408 67.8(4) . .
C457 Co1 C408 40.2(3) . .
C456 Co1 C408 40.0(3) . .
Ru2A Ru2 O4 118.4(8) . .
Ru2A Ru2 C412 105.6(8) . .
O4 Ru2 C412 118.4(10) . .
Ru2A Ru2 N4 94.0(9) . 3_757
O4 Ru2 N4 92.8(8) . 3_757
C412 Ru2 N4 126.1(10) . 3_757
Ru2A Ru2 C562 81.9(8) . .
O4 Ru2 C562 104.8(8) . .
C412 Ru2 C562 40.4(5) . .
N4 Ru2 C562 161.9(8) 3_757 .
Ru2A Ru2 C414 87.8(9) . .
O4 Ru2 C414 152.6(10) . .
C412 Ru2 C414 40.0(5) . .
N4 Ru2 C414 93.1(8) 3_757 .
C562 Ru2 C414 69.2(6) . .
Ru2A Ru2 C658 121.1(13) . .
O4 Ru2 C658 115.3(14) . .
C412 Ru2 C658 22.5(13) . .
N4 Ru2 C658 106.0(13) 3_757 .
C562 Ru2 C658 62.5(12) . .
C414 Ru2 C658 37.6(13) . .
Ru2A Ru2 O3 38.0(6) . .
O4 Ru2 O3 83.7(7) . .
C412 Ru2 O3 140.8(7) . .
N4 Ru2 O3 80.4(8) 3_757 .
C562 Ru2 O3 105.7(8) . .
C414 Ru2 O3 123.7(9) . .
C658 Ru2 O3 159.1(13) . .
Ru2A Ru2 C651 49.8(11) . .
O4 Ru2 C651 166.2(12) . .
C412 Ru2 C651 65.0(13) . .
N4 Ru2 C651 95.1(12) 3_757 .
C562 Ru2 C651 68.7(12) . .
C414 Ru2 C651 38.0(12) . .
C658 Ru2 C651 73.3(16) . .
O3 Ru2 C651 86.5(11) . .
Ru2A Ru2 C656 48.9(7) . .
O4 Ru2 C656 118.0(8) . .
C412 Ru2 C656 63.9(5) . .
N4 Ru2 C656 139.2(10) 3_757 .
C562 Ru2 C656 33.0(3) . .
C414 Ru2 C656 72.2(5) . .
C658 Ru2 C656 85.5(12) . .
O3 Ru2 C656 77.3(6) . .
C651 Ru2 C656 50.0(11) . .
Ru2A Ru2 C413 55.4(8) . .
O4 Ru2 C413 173.0(9) . .
C412 Ru2 C413 63.5(6) . .
N4 Ru2 C413 90.9(8) 3_757 .
C562 Ru2 C413 72.1(5) . .
C414 Ru2 C413 32.7(4) . .
C658 Ru2 C413 69.2(13) . .
O3 Ru2 C413 91.1(8) . .
C651 Ru2 C413 6.8(11) . .
C656 Ru2 C413 56.1(4) . .
C3 C2 C1 122(2) . .
C3 C2 C7 122(2) . .
C1 C2 C7 116(2) . .
O2 C3 C2 128(2) . .
O2 C3 C4 113(2) . .
C2 C3 C4 120(2) . .
C4 C5 C6 122(3) . .
O3 C6 C5 112(3) . .
O3 C6 C7 128(2) . .
C5 C6 C7 120(2) . .
O1 C1 C2 128(2) . .
O1 C1 C9 109(3) . .
C2 C1 C9 122(2) . .
C2 C7 C8 120(3) . .
C2 C7 C6 117(2) . .
C8 C7 C6 122(2) . .
C5 C4 C3 119(2) . .
O4 C8 C415 116(3) . .
O4 C8 C7 124(3) . .
C415 C8 C7 119(3) . .
C415 C9 C1 118(3) . .
C201 N1 C205 114.1(18) . .
C201 N1 Ru1 124.6(15) . .
C205 N1 Ru1 120.5(16) . .
C202 C203 C204 120(2) . .
C202 C203 C220 124(2) . .
C204 C203 C220 115(3) . .
C205 C204 C203 116(2) . .
C204 C205 N1 126(2) . .
C202 C201 N1 125(2) . .
C201 C202 C203 119(3) . .
C461 C207 C208 114(3) . .
C461 C207 C206 123(3) . .
C208 C207 C206 123(2) . .
O5 C212 C206 129(3) . .
O5 C212 C213 122(3) . .
C206 C212 C213 109(3) . .
C210 C209 C208 127(3) . .
C212 C206 C211 120(3) . .
C212 C206 C207 124(3) . .
C211 C206 C207 116(3) . .
O6 C211 C206 130(3) . .
O6 C211 C210 108(3) . .
C206 C211 C210 121(3) . .
C209 C210 C211 120(3) . .
C426 C213 C212 130(3) . .
O8 C208 C209 118(3) . .
O8 C208 C207 129(3) . .
C209 C208 C207 113(3) . .
C1 O1 Ru1 126.5(17) . .
C3 O2 Ru1 129.4(15) . .
C8 O4 Ru2 141(2) . .
C8 O4 Ru2A 123(2) . .
Ru2 O4 Ru2A 18.2(3) . .
C6 O3 Ru2A 135.7(19) . .
C6 O3 Ru2 120.7(17) . .
Ru2A O3 Ru2 16.9(3) . .
C211 O6 Ru3 124.3(19) . .
C212 O5 Ru3 128.2(17) . .
C218 N2 C214 122(3) . .
C218 N2 Ru4 117.0(19) . 3_757
C214 N2 Ru4 121.1(17) . 3_757
C221 C216 C217 132(2) . .
C221 C216 C215 121(2) . .
C217 C216 C215 108(3) . .
C215 C214 N2 124(2) . .
C214 C215 C216 121(2) . .
C218 C217 C216 130(3) . .
C217 C218 N2 116(3) . .
C216 C221 C220 134(2) . .
C216 C221 C222 136(2) . .
C220 C221 C222 90(2) . .
C216 C221 Co1 125.3(16) . .
C220 C221 Co1 67.5(13) . .
C222 C221 Co1 69.4(14) . .
C411 C219 C220 135(2) . .
C411 C219 C222 137.0(19) . .
C220 C219 C222 87.9(18) . .
C411 C219 Co1 126.6(15) . .
C220 C219 Co1 65.8(11) . .
C222 C219 Co1 67.6(11) . .
C221 C220 C219 92.9(19) . .
C221 C220 C203 130(2) . .
C219 C220 C203 137(2) . .
C221 C220 Co1 69.0(12) . .
C219 C220 Co1 70.5(11) . .
C203 C220 Co1 127.3(14) . .
C428 C222 C221 134(2) . .
C428 C222 C219 137(2) . .
C221 C222 C219 89(2) . .
C428 C222 Co1 127.6(16) . .
C221 C222 Co1 66.4(12) . .
C219 C222 Co1 67.8(12) . .
C424 C223 N3 126(2) . .
C423 N3 C223 111(2) . .
C423 N3 Ru3 122(2) . .
C223 N3 Ru3 127(2) . .
C430 N4 C443 114(2) . .
C430 N4 Ru2 133(2) . 3_757
C443 N4 Ru2 112.0(19) . 3_757
C430 N4 Ru2A 113.8(19) . 3_757
C443 N4 Ru2A 131.6(18) . 3_757
Ru2 N4 Ru2A 22.0(2) 3_757 3_757
O23 S1 O32 123(4) . .
O23 S1 O31 115(3) . .
O32 S1 O31 89(2) . .
O23 S1 S1 112.0(16) . 3_666
O32 S1 S1 107.7(16) . 3_666
O31 S1 S1 107.6(15) . 3_666
C433 C224 C419 114(3) . .
C433 C224 Ru3 70.9(18) . .
C419 C224 Ru3 67.3(15) . .
C227 C226 C225 125(3) . .
C227 C226 Ru1 74.6(16) . .
C225 C226 Ru1 73.6(13) . .
C226 C225 C429 116(2) . .
C226 C225 Ru1 68.2(13) . .
C429 C225 Ru1 72.2(13) . .
C226 C227 C621 114(3) . .
C226 C227 C455 120(3) . .
C621 C227 C455 124(3) . .
C226 C227 Ru1 68.0(16) . .
C621 C227 Ru1 67.5(16) . .
C455 C227 Ru1 123.6(19) . .
C621 C228 C429 121(3) . .
C621 C228 Ru1 67.9(16) . .
C429 C228 Ru1 72.2(16) . .
C208 O8 Ru4 129(2) . .
C461 O7 Ru4 125(2) . .
C424 C411 C219 119(2) . .
C424 C411 C425 116(2) . .
C219 C411 C425 125(2) . .
C9 C415 C8 124(3) . .
C417 C416 C429 117(9) . .
C417 C416 C435 98(8) . .
C429 C416 C435 90(4) . .
C416 C417 C435 57(7) . .
C602 C419 C420 112(3) . .
C602 C419 C224 110(3) . .
C420 C419 C224 137(3) . .
C602 C419 Ru3 120(3) . .
C420 C419 Ru3 79(2) . .
C224 C419 Ru3 73.2(15) . .
C420 C421 C472 113(3) . .
C420 C421 Ru3 74.9(19) . .
C472 C421 Ru3 62.4(16) . .
C419 C420 C421 106(3) . .
C419 C420 Ru3 64.3(18) . .
C421 C420 Ru3 66.4(18) . .
N3 C423 C425 128(3) . .
C423 C425 C411 120(3) . .
C223 C424 C411 119(2) . .
C213 C426 C461 120(4) . .
C428 C427 C430 117(2) . .
C427 C428 C431 117(2) . .
C427 C428 C222 121(2) . .
C431 C428 C222 122(2) . .
C228 C429 C225 120(3) . .
C228 C429 C416 131(3) . .
C225 C429 C416 109(3) . .
C228 C429 Ru1 71.5(15) . .
C225 C429 Ru1 68.7(13) . .
C416 C429 Ru1 128(2) . .
N4 C430 C427 127(2) . .
C443 C431 C428 121(2) . .
C472 C433 C224 114(3) . .
C472 C433 C579 131(4) . .
C224 C433 C579 114(3) . .
C472 C433 Ru3 65(2) . .
C224 C433 Ru3 72.5(18) . .
C579 C433 Ru3 125(2) . .
C416 C435 C417 24(3) . .
Cl2 C439 Cl1 109.0(13) . .
Cl2 C439 Cl3 111.4(14) . .
Cl1 C439 Cl3 110.2(12) . .
C406 C441 C404 125(3) . .
C406 C441 C442 113(3) . .
C404 C441 C442 104(3) . .
Cl5A C448 Cl6 111.0(14) . .
Cl5A C448 Cl4A 106.6(17) . .
Cl6 C448 Cl4A 106.6(17) . .
O7 C461 C426 110(3) . .
O7 C461 C207 136(3) . .
C426 C461 C207 114(3) . .
C433 C472 C421 136(3) . .
C433 C472 C655 146(4) . .
C421 C472 C655 78(3) . .
C433 C472 Ru3 80(2) . .
C421 C472 Ru3 75.7(16) . .
C655 C472 Ru3 108(3) . .
F3 C473 C653 75(3) . .
C576 O51 C586 54(3) . .
O83 S5 F6 87(4) . .
O83 S5 O82 134(4) . .
F6 S5 O82 92(4) . .
O83 S5 O81 77(4) . .
F6 S5 O81 163(4) . .
O82 S5 O81 103(4) . .
O83 S5 C596 110(4) . .
F6 S5 C596 56(3) . .
O82 S5 C596 107(3) . .
O81 S5 C596 123(4) . .
C507 C610 C580 145(5) . .
C507 C610 C604 120(5) . .
C580 C610 C604 67(4) . .
C507 C610 C590 92(4) . .
C580 C610 C590 112(4) . .
C604 C610 C590 125(5) . .
C581 C506 C604 76(4) . .
C589 C567 C588 71(9) . .
C589 C567 C587 63(3) . .
C588 C567 C587 26(7) . .
S5 F6 C596 74(4) . .
S5 F6 O83 41(3) . .
C596 F6 O83 95(4) . .
C586 C573 C576 58(3) . .
C586 C576 O51 67(4) . .
C586 C576 C573 48(4) . .
O51 C576 C573 115(6) . .
C605 C579 C433 126(3) . .
C605 C579 C432 109(5) . .
C433 C579 C432 105(4) . .
C506 C581 C604 62(3) . .
S5 O81 O83 43(2) . .
S5 O83 O81 60(3) . .
S5 O83 F6 52(3) . .
O81 O83 F6 111(4) . .
C573 C586 C576 74(5) . .
C573 C586 O51 133(5) . .
C576 C586 O51 59(4) . .
C567 C588 C587 128(10) . .
C567 C588 C589 50(3) . .
C587 C588 C589 99(10) . .
C588 C587 C589 43(7) . .
C588 C587 C567 26(5) . .
C589 C587 C567 30.3(15) . .
C567 C589 C588 58(8) . .
C567 C589 C587 86(4) . .
C588 C589 C587 38(8) . .
F5 C596 F6 129(5) . .
F5 C596 F4 88(4) . .
F6 C596 F4 117(4) . .
F5 C596 S5 96(4) . .
F6 C596 S5 50(3) . .
F4 C596 S5 83(3) . .
C654 Cl8 Cl22 40.5(13) . .
C654 Cl22 Cl8 44.6(15) . .
C610 C604 C580 51(3) . .
C610 C604 C506 74(4) . .
C580 C604 C506 104(4) . .
C610 C604 C581 88(4) . .
C580 C604 C581 84(4) . .
C506 C604 C581 42(2) . .
C563 C600 C599 152(8) . .
C611 C602 C419 124(6) . .
C611 C602 C603 105(6) . .
C419 C602 C603 111(5) . .
F2 S25 C653 110(7) . .
C413 C578 C651 10.4(17) . .
C413 C578 C437 92(4) . .
C651 C578 C437 91(4) . .
C413 C578 C652 102(5) . .
C651 C578 C652 112(5) . .
C437 C578 C652 112(5) . .
C413 C578 C229 35.2(16) . .
C651 C578 C229 24.8(19) . .
C437 C578 C229 91(4) . .
C652 C578 C229 134(5) . .
Ru2 Ru2A O3 125.1(8) . .
Ru2 Ru2A C651 112.7(13) . .
O3 Ru2A C651 119.9(14) . .
Ru2 Ru2A C656 113.4(9) . .
O3 Ru2A C656 104.8(7) . .
C651 Ru2A C656 61.7(13) . .
Ru2 Ru2A C229 131.8(8) . .
O3 Ru2A C229 102.7(9) . .
C651 Ru2A C229 29.5(13) . .
C656 Ru2A C229 38.5(4) . .
Ru2 Ru2A C562 75.3(8) . .
O3 Ru2A C562 130.0(8) . .
C651 Ru2A C562 77.1(14) . .
C656 Ru2A C562 38.1(4) . .
C229 Ru2A C562 68.5(5) . .
Ru2 Ru2A C413 106.2(9) . .
O3 Ru2A C413 124.4(10) . .
C651 Ru2A C413 8.0(13) . .
C656 Ru2A C413 68.1(6) . .
C229 Ru2A C413 37.5(5) . .
C562 Ru2A C413 79.2(5) . .
Ru2 Ru2A C412 53.1(7) . .
O3 Ru2A C412 165.2(9) . .
C651 Ru2A C412 68.5(14) . .
C656 Ru2A C412 67.3(5) . .
C229 Ru2A C412 79.2(5) . .
C562 Ru2A C412 36.8(4) . .
C413 Ru2A C412 65.6(5) . .
Ru2 Ru2A N4 64.0(8) . 3_757
O3 Ru2A N4 89.2(8) . 3_757
C651 Ru2A N4 102.5(13) . 3_757
C656 Ru2A N4 162.6(8) . 3_757
C229 Ru2A N4 129.0(10) . 3_757
C562 Ru2A N4 135.8(10) . 3_757
C413 Ru2A N4 95.6(9) . 3_757
C412 Ru2A N4 101.0(9) . 3_757
Ru2 Ru2A C414 70.2(9) . .
O3 Ru2A C414 157.9(10) . .
C651 Ru2A C414 42.4(14) . .
C656 Ru2A C414 79.2(5) . .
C229 Ru2A C414 66.6(6) . .
C562 Ru2A C414 65.9(5) . .
C413 Ru2A C414 36.2(4) . .
C412 Ru2A C414 35.9(3) . .
N4 Ru2A C414 84.0(8) 3_757 .
Ru2 Ru2A O4 43.4(6) . .
O3 Ru2A O4 85.1(7) . .
C651 Ru2A O4 155.0(13) . .
C656 Ru2A O4 115.9(9) . .
C229 Ru2A O4 154.3(9) . .
C562 Ru2A O4 87.6(8) . .
C413 Ru2A O4 149.4(9) . .
C412 Ru2A O4 87.4(8) . .
N4 Ru2A O4 74.9(7) 3_757 .
C414 Ru2A O4 113.2(9) . .
C228 C621 C227 123(3) . .
C228 C621 Ru1 75.7(17) . .
C227 C621 Ru1 72.8(17) . .
Cl22 C654 Cl10 118(2) . .
Cl22 C654 Cl8 95(2) . .
Cl10 C654 Cl8 111.6(19) . .
C229 C651 C578 114(4) . .
C229 C651 C414 126(4) . .
C578 C651 C414 120(4) . .
C229 C651 Ru2A 74(3) . .
C578 C651 Ru2A 125(3) . .
C414 C651 Ru2A 73(2) . .
C229 C651 Ru2 87(3) . .
C578 C651 Ru2 130(3) . .
C414 C651 Ru2 55.2(18) . .
Ru2A C651 Ru2 17.6(4) . .
F1 C653 C473 78(3) . .
F1 C653 S25 99(3) . .
C473 C653 S25 79(3) . .
C412 C658 C414 71(3) . .
C412 C658 Ru2 55(3) . .
C414 C658 Ru2 68(2) . .
C562 C671 C412 44(3) . .
C562 C671 C657 118(5) . .
C412 C671 C657 74(3) . .

loop_
_geom_bond_atom_site_label_1
_geom_bond_atom_site_label_2
_geom_bond_distance
_geom_bond_site_symmetry_2
C580 C610 1.46(6) .
C580 C604 1.74(7) .
O32 S1 1.28(3) .
C404 C568 1.3900 .
C404 C405 1.3900 .
C404 C441 1.52(3) .
C404 Ru4 2.130(18) .
C568 C566 1.3900 .
C568 Ru4 2.148(17) .
C566 C564 1.3900 .
C566 Ru4 2.168(18) .
C564 C402 1.3900 .
C564 C407 1.54(4) .
C564 Ru4 2.17(2) .
C402 C405 1.3900 .
C402 Ru4 2.152(17) .
C405 Ru4 2.132(17) .
Ru4 O8 2.039(19) .
Ru4 N2 2.09(2) 3_757
Ru4 O7 2.11(2) .
C412 C658 0.87(5) .
C412 C562 1.3900 .
C412 C414 1.3900 .
C412 Ru2 1.86(3) .
C412 C671 1.90(6) .
C412 Ru2A 2.24(2) .
C562 C671 0.94(6) .
C562 C656 1.3900 .
C562 Ru2 2.11(2) .
C562 Ru2A 2.16(2) .
C656 C229 1.3900 .
C656 Ru2A 2.10(2) .
C656 Ru2 2.55(2) .
C229 C651 1.09(5) .
C229 C413 1.3900 .
C229 C578 2.37(8) .
C229 Ru2A 2.12(3) .
C413 C578 1.66(7) .
C413 C414 1.3900 .
C413 Ru2A 2.20(3) .
C413 Ru2 2.57(3) .
C414 C658 1.41(5) .
C414 C651 1.60(5) .
C414 Ru2 2.13(2) .
C414 Ru2A 2.26(2) .
C410 C409 1.4200 .
C410 C456 1.4200 .
C410 Co1 2.042(19) .
C456 C408 1.4200 .
C456 Co1 2.076(18) .
C408 C457 1.4200 .
C408 Co1 2.080(19) .
C457 C409 1.4200 .
C457 Co1 2.049(17) .
C409 Co1 2.025(16) .
C443 N4 1.34(3) .
C443 C431 1.36(3) .
Ru1 O2 2.047(16) .
Ru1 O1 2.089(16) .
Ru1 N1 2.127(16) .
Ru1 C226 2.16(2) .
Ru1 C621 2.17(3) .
Ru1 C225 2.23(2) .
Ru1 C227 2.24(3) .
Ru1 C228 2.27(3) .
Ru1 C429 2.28(3) .
Ru3 O5 2.015(19) .
Ru3 N3 2.04(2) .
Ru3 O6 2.05(2) .
Ru3 C472 2.08(3) .
Ru3 C419 2.19(3) .
Ru3 C433 2.25(3) .
Ru3 C421 2.27(3) .
Ru3 C224 2.28(3) .
Ru3 C420 2.39(4) .
Co1 C220 1.96(2) .
Co1 C221 1.98(2) .
Co1 C222 2.02(2) .
Co1 C219 2.03(2) .
Ru2 Ru2A 0.847(4) .
Ru2 O4 1.86(2) .
Ru2 N4 2.033(17) 3_757
Ru2 C658 2.22(4) .
Ru2 O3 2.38(2) .
Ru2 C651 2.59(5) .
C2 C3 1.36(3) .
C2 C1 1.40(3) .
C2 C7 1.43(3) .
C3 O2 1.31(2) .
C3 C4 1.47(3) .
C5 C4 1.37(3) .
C5 C6 1.40(3) .
C6 O3 1.27(2) .
C6 C7 1.45(3) .
C1 O1 1.33(3) .
C1 C9 1.48(3) .
C7 C8 1.44(3) .
C8 O4 1.25(3) .
C8 C415 1.38(4) .
C9 C415 1.32(3) .
N1 C201 1.35(2) .
N1 C205 1.36(2) .
C203 C202 1.37(3) .
C203 C204 1.39(3) .
C203 C220 1.57(3) .
C204 C205 1.32(3) .
C201 C202 1.29(2) .
C207 C461 1.44(3) .
C207 C208 1.50(4) .
C207 C206 1.52(3) .
C212 O5 1.22(3) .
C212 C206 1.33(3) .
C212 C213 1.55(3) .
C209 C210 1.35(3) .
C209 C208 1.43(4) .
C206 C211 1.41(3) .
C211 O6 1.23(3) .
C211 C210 1.51(4) .
C213 C426 1.33(4) .
C208 O8 1.23(3) .
O4 Ru2A 2.39(2) .
O3 Ru2A 1.790(19) .
N2 C218 1.34(3) .
N2 C214 1.37(3) .
N2 Ru4 2.09(2) 3_757
C216 C221 1.44(3) .
C216 C217 1.49(3) .
C216 C215 1.49(3) .
C214 C215 1.35(3) .
C217 C218 1.33(4) .
C221 C220 1.46(3) .
C221 C222 1.51(3) .
C219 C411 1.42(3) .
C219 C220 1.49(3) .
C219 C222 1.54(3) .
C222 C428 1.42(3) .
C223 C424 1.36(3) .
C223 N3 1.40(3) .
N3 C423 1.31(3) .
N4 C430 1.31(3) .
N4 Ru2 2.033(17) 3_757
N4 Ru2A 2.256(19) 3_757
S1 O23 1.27(3) .
S1 O31 1.32(2) .
S1 S1 1.80(2) 3_666
C224 C433 1.42(4) .
C224 C419 1.51(3) .
C226 C227 1.41(3) .
C226 C225 1.44(3) .
C225 C429 1.51(3) .
C227 C621 1.50(4) .
C227 C455 1.68(5) .
C228 C621 1.39(3) .
C228 C429 1.42(3) .
O7 C461 1.17(3) .
C406 C441 1.50(4) .
C411 C424 1.36(3) .
C411 C425 1.43(3) .
C416 C417 0.82(9) .
C416 C429 1.54(5) .
C416 C435 1.68(7) .
C417 C435 1.98(9) .
C419 C602 1.39(5) .
C419 C420 1.44(4) .
C421 C420 1.55(4) .
C421 C472 1.57(4) .
C423 C425 1.32(3) .
C426 C461 1.44(4) .
C427 C428 1.35(3) .
C427 C430 1.39(3) .
C428 C431 1.39(3) .
C432 C579 1.73(6) .
C433 C472 1.30(4) .
C433 C579 1.72(6) .
C437 C578 1.65(8) .
Cl3 C439 1.76(2) .
Cl1 C439 1.76(2) .
Cl2 C439 1.72(2) .
C605 C579 1.47(6) .
C441 C442 1.63(5) .
Cl6 C448 1.76(3) .
C448 Cl5A 1.75(2) .
C448 Cl4A 1.78(3) .
Cl10 C654 1.69(3) .
F3 C473 1.19(5) .
F1 C653 1.36(4) .
F2 S25 0.72(6) .
C472 C655 1.77(8) .
C473 C653 1.94(7) .
O51 C576 1.59(8) .
O51 C586 1.70(6) .
S5 O83 1.17(5) .
S5 F6 1.40(6) .
S5 O82 1.47(5) .
S5 O81 1.48(6) .
S5 C596 1.77(5) .
C610 C507 1.37(6) .
C610 C604 1.67(8) .
C610 C590 1.76(6) .
C506 C581 1.30(6) .
C506 C604 1.74(7) .
C563 C600 1.14(8) .
C567 C589 0.97(4) .
C567 C588 1.07(9) .
C567 C587 1.92(6) .
F5 C596 1.43(6) .
F4 C596 1.52(6) .
F6 C596 1.53(6) .
F6 O83 1.78(8) .
C573 C586 1.31(5) .
C573 C576 1.69(9) .
C576 C586 1.49(9) .
C581 C604 1.90(8) .
O81 O83 1.67(7) .
C588 C587 1.06(13) .
C588 C589 1.19(10) .
C587 C589 1.71(6) .
Cl8 C654 1.74(4) .
Cl8 Cl22 2.47(4) .
Cl22 C654 1.61(3) .
C599 C600 1.62(8) .
C602 C611 1.35(8) .
C602 C603 1.51(7) .
S25 C653 2.11(5) .
C578 C651 1.71(8) .
C578 C652 1.50(7) .
O71 O72 1.53(4) .
Ru2A C651 2.14(5) .
Ru2A N4 2.256(19) 3_757
C657 C671 1.96(10) .
